data_4316478
loop_
_publ_author_name
'Maria Jos\'e Calhorda'
'Carmen Ceamanos'
'Olga Crespo'
'M. Concepci\'on Gimeno'
'Antonio Laguna'
'Carmen Larraz'
'Pedro D. Vaz'
'M. Dolores Villacampa'

_publ_section_title
;
 Heteropolynuclear Gold Complexes with Metallophilic Interactions:
 Modulation of the Luminescent Properties
;
_journal_name_full 'Inorganic Chemistry'
_journal_page_first 8255
_journal_page_last 8269
_journal_paper_doi 10.1021/ic100413x
_journal_volume 49
_journal_year 2010
_chemical_formula_sum 'C36 H30 Au2 B Cl8 Cu F4 N2 P2'
_chemical_formula_weight 1380.44
_chemical_name_systematic
; 
 ? 
;
_space_group_IT_number 14
_symmetry_cell_setting monoclinic
_symmetry_space_group_name_Hall '-P 2ybc'
_symmetry_space_group_name_H-M 'P 1 21/c 1'
_atom_sites_solution_hydrogens geom
_atom_sites_solution_primary direct
_atom_sites_solution_secondary difmap
_audit_creation_method SHELXL-97
_cell_angle_alpha 90.00
_cell_angle_beta 101.6840(10)
_cell_angle_gamma 90.00
_cell_formula_units_Z 4
_cell_length_a 13.1758(9)
_cell_length_b 15.0406(10)
_cell_length_c 22.4936(15)
_cell_measurement_reflns_used 5716
_cell_measurement_temperature 100(2)
_cell_measurement_theta_max 27.1
_cell_measurement_theta_min 2.4
_cell_volume 4365.2(5)
_computing_cell_refinement 'SAINT+ 6.02 (Bruker AXS, 1999)'
_computing_data_collection 'SMART v. 5.611 (Bruker AXS, 2000)'
_computing_data_reduction 'SAINT+ 6.02 (Bruker AXS, 1999)'
_computing_molecular_graphics 'XP, SHELXTL v. 6.10 (Bruker, 2000)'
_computing_publication_material 'XCIF, SHELXTL v. 6.10 (Bruker, 2000)'
_computing_structure_refinement 'SHELXL-97 (Sheldrick, 1997)'
_computing_structure_solution 'SHELXS-97 (Sheldrick, 1990)'
_diffrn_ambient_temperature 100(2)
_diffrn_detector_area_resol_mean 8.26
_diffrn_measured_fraction_theta_full 1.000
_diffrn_measured_fraction_theta_max 1.000
_diffrn_measurement_device_type 'Bruker SMART APEX CCD system'
_diffrn_measurement_method '\w rotations with narrow frames'
_diffrn_radiation_monochromator graphite
_diffrn_radiation_source 'fine-focus sealed tube'
_diffrn_radiation_type MoK\a
_diffrn_radiation_wavelength 0.71073
_diffrn_reflns_av_R_equivalents 0.0422
_diffrn_reflns_av_sigmaI/netI 0.0505
_diffrn_reflns_limit_h_max 16
_diffrn_reflns_limit_h_min -11
_diffrn_reflns_limit_k_max 18
_diffrn_reflns_limit_k_min -18
_diffrn_reflns_limit_l_max 26
_diffrn_reflns_limit_l_min -27
_diffrn_reflns_number 25547
_diffrn_reflns_theta_full 26.00
_diffrn_reflns_theta_max 26.00
_diffrn_reflns_theta_min 1.58
_exptl_absorpt_coefficient_mu 7.799
_exptl_absorpt_correction_T_max 0.652
_exptl_absorpt_correction_T_min 0.368
_exptl_absorpt_correction_type multi-scan
_exptl_absorpt_process_details
;
SADABS; Area-Detector Absorption Correction. Bruker-AXS
within SAINT+ package, v. 6.02 (1999).
;
_exptl_crystal_colour yellow
_exptl_crystal_density_diffrn 2.100
_exptl_crystal_density_method 'not measured'
_exptl_crystal_description prism
_exptl_crystal_F_000 2616
_exptl_crystal_size_max 0.16
_exptl_crystal_size_mid 0.10
_exptl_crystal_size_min 0.06
_refine_diff_density_max 3.263
_refine_diff_density_min -1.420
_refine_diff_density_rms 0.183
_refine_ls_extinction_method none
_refine_ls_goodness_of_fit_ref 1.034
_refine_ls_hydrogen_treatment constr
_refine_ls_matrix_type full
_refine_ls_number_parameters 505
_refine_ls_number_reflns 8596
_refine_ls_number_restraints 27
_refine_ls_restrained_S_all 1.050
_refine_ls_R_factor_all 0.0614
_refine_ls_R_factor_gt 0.0461
_refine_ls_shift/su_max 0.001
_refine_ls_shift/su_mean 0.000
_refine_ls_structure_factor_coef Fsqd
_refine_ls_weighting_details 'calc w=1/[\s^2^(Fo^2^)+(0.0389P)^2^+33.0707P] where P=(Fo^2^+2Fc^2^)/3'
_refine_ls_weighting_scheme calc
_refine_ls_wR_factor_gt 0.0965
_refine_ls_wR_factor_ref 0.1028
_reflns_number_gt 6970
_reflns_number_total 8596
_reflns_threshold_expression >2sigma(I)
_cod_data_source_file ic100413x_si_003.cif
_cod_data_source_block lol97as
_cod_depositor_comments
;
The following automatic conversions were performed:

'_symmetry_cell_setting' value 'Monoclinic' changed to 'monoclinic'
according to the built-in table from CIF Core dictionary named
'cif_core.dic' version 2.4.1 from 2010-06-29.

Automatic conversion script
Id: cif_fix_values 1646 2011-03-28 12:23:43Z adriana 
;
_cod_database_code 4316478

loop_
_symmetry_equiv_pos_as_xyz
'x, y, z'
'-x, y+1/2, -z+1/2'
'-x, -y, -z'
'x, -y-1/2, z-1/2'

loop_
_atom_site_label
_atom_site_type_symbol
_atom_site_fract_x
_atom_site_fract_y
_atom_site_fract_z
_atom_site_U_iso_or_equiv
_atom_site_adp_type
_atom_site_occupancy
_atom_site_symmetry_multiplicity
_atom_site_calc_flag
_atom_site_refinement_flags
_atom_site_disorder_assembly
_atom_site_disorder_group
Au1 Au 0.09254(3) 0.74982(2) 0.338442(14) 0.02609(9) Uani 1 1 d . . .
Au2 Au 0.25476(3) 0.65139(2) 0.282934(13) 0.02397(9) Uani 1 1 d . . .
Cu1 Cu 0.20517(9) 0.59535(7) 0.40415(5) 0.0343(3) Uani 1 1 d . . .
Cl1 Cl -0.01692(16) 0.71269(14) 0.24891(9) 0.0306(5) Uani 1 1 d . . .
Cl2 Cl 0.32008(17) 0.79227(13) 0.27824(10) 0.0327(5) Uani 1 1 d . . .
P1 P 0.19092(19) 0.79950(15) 0.42429(10) 0.0296(5) Uani 1 1 d . . .
P2 P 0.19803(17) 0.51114(14) 0.27697(9) 0.0241(4) Uani 1 1 d . . .
C11 C 0.1403(9) 0.7705(6) 0.4923(4) 0.039(2) Uani 1 1 d . . .
C12 C 0.0375(8) 0.7452(6) 0.4858(5) 0.039(2) Uani 1 1 d . . .
H12 H -0.0033 0.7394 0.4471 0.047 Uiso 1 1 calc R . .
C13 C -0.0055(9) 0.7286(6) 0.5359(5) 0.045(3) Uani 1 1 d . . .
H13 H -0.0745 0.7116 0.5316 0.054 Uiso 1 1 calc R . .
C14 C 0.0564(10) 0.7379(6) 0.5913(5) 0.053(3) Uani 1 1 d . . .
H14 H 0.0265 0.7300 0.6250 0.063 Uiso 1 1 calc R . .
C15 C 0.1586(11) 0.7580(6) 0.6014(4) 0.052(3) Uani 1 1 d . . .
H15 H 0.1983 0.7609 0.6405 0.062 Uiso 1 1 calc R . .
C16 C 0.2034(9) 0.7747(6) 0.5493(5) 0.048(3) Uani 1 1 d . . .
H16 H 0.2735 0.7881 0.5539 0.057 Uiso 1 1 calc R . .
C21 C 0.2062(7) 0.9203(6) 0.4239(4) 0.0289(19) Uani 1 1 d . . .
C22 C 0.2229(7) 0.9709(6) 0.4761(4) 0.035(2) Uani 1 1 d . . .
H22 H 0.2301 0.9437 0.5139 0.043 Uiso 1 1 calc R . .
C23 C 0.2288(8) 1.0632(6) 0.4719(4) 0.041(2) Uani 1 1 d . . .
H23 H 0.2410 1.0974 0.5071 0.049 Uiso 1 1 calc R . .
C24 C 0.2166(8) 1.1042(7) 0.4158(5) 0.047(3) Uani 1 1 d . . .
H24 H 0.2180 1.1659 0.4132 0.057 Uiso 1 1 calc R . .
C25 C 0.2023(8) 1.0531(6) 0.3634(4) 0.041(2) Uani 1 1 d . . .
H25 H 0.1954 1.0802 0.3257 0.049 Uiso 1 1 calc R . .
C26 C 0.1985(7) 0.9622(6) 0.3678(4) 0.031(2) Uani 1 1 d . . .
H26 H 0.1906 0.9279 0.3327 0.038 Uiso 1 1 calc R . .
N1 N 0.3245(6) 0.6621(5) 0.4380(3) 0.0363(18) Uani 1 1 d . . .
C31 C 0.3206(7) 0.7530(6) 0.4408(4) 0.033(2) Uani 1 1 d . . .
C32 C 0.4082(9) 0.8037(7) 0.4567(4) 0.048(3) Uani 1 1 d . . .
H32 H 0.4040 0.8654 0.4563 0.057 Uiso 1 1 calc R . .
C33 C 0.5049(9) 0.7607(8) 0.4737(5) 0.059(3) Uani 1 1 d . . .
H33 H 0.5655 0.7935 0.4854 0.071 Uiso 1 1 calc R . .
C34 C 0.5079(9) 0.6697(8) 0.4727(5) 0.055(3) Uani 1 1 d . . .
H34 H 0.5705 0.6398 0.4843 0.066 Uiso 1 1 calc R . .
C35 C 0.4164(8) 0.6226(7) 0.4543(4) 0.047(3) Uani 1 1 d . . .
H35 H 0.4194 0.5608 0.4532 0.057 Uiso 1 1 calc R . .
C41 C 0.1531(6) 0.4779(5) 0.1981(3) 0.0244(17) Uani 1 1 d . . .
C42 C 0.0880(7) 0.5363(6) 0.1607(4) 0.0285(19) Uani 1 1 d . . .
H42 H 0.0699 0.5899 0.1763 0.034 Uiso 1 1 calc R . .
C43 C 0.0500(7) 0.5156(6) 0.1007(4) 0.031(2) Uani 1 1 d . . .
H43 H 0.0068 0.5550 0.0756 0.037 Uiso 1 1 calc R . .
C44 C 0.0769(7) 0.4353(6) 0.0784(4) 0.032(2) Uani 1 1 d . . .
H44 H 0.0507 0.4203 0.0381 0.039 Uiso 1 1 calc R . .
C45 C 0.1424(8) 0.3768(6) 0.1154(4) 0.034(2) Uani 1 1 d . . .
H45 H 0.1604 0.3231 0.0997 0.041 Uiso 1 1 calc R . .
C46 C 0.1812(7) 0.3980(6) 0.1755(4) 0.0311(19) Uani 1 1 d . . .
H46 H 0.2255 0.3591 0.2005 0.037 Uiso 1 1 calc R . .
C51 C 0.2936(7) 0.4300(5) 0.3127(4) 0.0265(18) Uani 1 1 d . . .
C52 C 0.2664(7) 0.3422(5) 0.3192(4) 0.032(2) Uani 1 1 d . . .
H52 H 0.1977 0.3244 0.3075 0.038 Uiso 1 1 calc R . .
C53 C 0.3421(8) 0.2810(6) 0.3434(4) 0.036(2) Uani 1 1 d . . .
H53 H 0.3243 0.2217 0.3468 0.043 Uiso 1 1 calc R . .
C54 C 0.4441(8) 0.3076(6) 0.3623(4) 0.040(2) Uani 1 1 d . . .
H54 H 0.4949 0.2664 0.3785 0.049 Uiso 1 1 calc R . .
C55 C 0.4699(7) 0.3963(6) 0.3570(5) 0.042(2) Uani 1 1 d . . .
H55 H 0.5380 0.4151 0.3705 0.050 Uiso 1 1 calc R . .
C56 C 0.3947(7) 0.4568(6) 0.3316(4) 0.035(2) Uani 1 1 d . . .
H56 H 0.4125 0.5160 0.3272 0.042 Uiso 1 1 calc R . .
N2 N 0.0880(6) 0.5302(4) 0.3651(3) 0.0299(17) Uani 1 1 d . . .
C61 C 0.0833(7) 0.4928(5) 0.3096(4) 0.0268(18) Uani 1 1 d . . .
C62 C -0.0025(7) 0.4455(5) 0.2810(4) 0.0306(19) Uani 1 1 d . . .
H62 H -0.0036 0.4205 0.2431 0.037 Uiso 1 1 calc R . .
C63 C -0.0862(7) 0.4349(6) 0.3081(4) 0.034(2) Uani 1 1 d . . .
H63 H -0.1443 0.4034 0.2887 0.041 Uiso 1 1 calc R . .
C64 C -0.0824(8) 0.4717(6) 0.3640(4) 0.036(2) Uani 1 1 d . . .
H64 H -0.1380 0.4655 0.3834 0.043 Uiso 1 1 calc R . .
C65 C 0.0039(8) 0.5178(6) 0.3912(4) 0.035(2) Uani 1 1 d . . .
H65 H 0.0056 0.5419 0.4295 0.042 Uiso 1 1 calc R . .
B1 B 0.2428(6) 0.4506(7) 0.5152(3) 0.035(2) Uani 1 1 d DU . .
F1 F 0.2724(5) 0.4442(4) 0.4615(2) 0.0646(18) Uani 1 1 d D . .
F2 F 0.1695(7) 0.5199(6) 0.5095(3) 0.122(4) Uani 1 1 d D . .
F3 F 0.2166(6) 0.3809(6) 0.5381(3) 0.106(3) Uani 1 1 d D . .
F4 F 0.3275(5) 0.4905(4) 0.5571(3) 0.073(2) Uani 1 1 d D . .
C100 C 0.6685(7) 0.6105(6) 0.3201(4) 0.035(2) Uani 1 1 d . . .
H100 H 0.6823 0.6010 0.3642 0.042 Uiso 1 1 calc R . .
Cl3 Cl 0.77638(19) 0.66300(15) 0.30143(11) 0.0402(5) Uani 1 1 d . . .
Cl4 Cl 0.5558(2) 0.67532(18) 0.30008(13) 0.0518(7) Uani 1 1 d . . .
Cl5 Cl 0.6505(2) 0.50496(16) 0.28378(12) 0.0465(6) Uani 1 1 d . . .
C101 C 0.4726(10) 0.9836(10) 0.6448(6) 0.084(5) Uani 1 1 d . . .
H101 H 0.5323 0.9716 0.6776 0.101 Uiso 1 1 calc R . .
Cl6 Cl 0.5096(3) 0.9584(2) 0.57692(16) 0.0761(10) Uani 1 1 d . . .
Cl7 Cl 0.3719(3) 0.9160(2) 0.65691(18) 0.0877(12) Uani 1 1 d . . .
Cl8 Cl 0.4418(3) 1.0940(3) 0.6495(2) 0.1008(15) Uani 1 1 d . . .

loop_
_atom_site_aniso_label
_atom_site_aniso_U_11
_atom_site_aniso_U_22
_atom_site_aniso_U_33
_atom_site_aniso_U_23
_atom_site_aniso_U_13
_atom_site_aniso_U_12
Au1 0.02886(18) 0.02352(16) 0.02613(16) 0.00139(13) 0.00615(13) 0.00528(13)
Au2 0.02994(18) 0.01941(15) 0.02216(15) 0.00038(12) 0.00431(13) 0.00129(13)
Cu1 0.0454(7) 0.0291(6) 0.0265(5) -0.0001(4) 0.0029(5) 0.0092(5)
Cl1 0.0301(11) 0.0272(10) 0.0332(11) -0.0037(8) 0.0036(9) 0.0026(9)
Cl2 0.0317(12) 0.0224(10) 0.0436(12) 0.0001(9) 0.0064(10) -0.0024(9)
P1 0.0353(13) 0.0291(12) 0.0239(11) 0.0011(9) 0.0048(10) 0.0101(10)
P2 0.0297(12) 0.0214(10) 0.0216(10) 0.0001(8) 0.0063(9) 0.0026(9)
C11 0.069(7) 0.022(4) 0.029(5) 0.005(4) 0.019(5) 0.012(4)
C12 0.047(6) 0.031(5) 0.043(5) 0.007(4) 0.019(5) 0.009(4)
C13 0.059(7) 0.031(5) 0.047(6) -0.001(4) 0.017(5) 0.001(5)
C14 0.075(9) 0.026(5) 0.060(7) 0.005(5) 0.020(7) 0.007(5)
C15 0.093(10) 0.033(5) 0.028(5) -0.002(4) 0.008(6) 0.008(6)
C16 0.062(7) 0.030(5) 0.049(6) -0.004(4) 0.007(6) 0.007(5)
C21 0.026(5) 0.032(5) 0.026(4) -0.002(4) 0.000(4) 0.011(4)
C22 0.032(5) 0.046(6) 0.026(4) -0.003(4) 0.000(4) 0.006(4)
C23 0.044(6) 0.038(5) 0.043(5) -0.019(4) 0.015(5) -0.007(5)
C24 0.045(6) 0.030(5) 0.072(7) -0.002(5) 0.023(6) -0.003(5)
C25 0.047(6) 0.039(5) 0.039(5) 0.004(4) 0.017(5) 0.000(5)
C26 0.032(5) 0.031(5) 0.034(5) -0.003(4) 0.013(4) 0.000(4)
N1 0.041(5) 0.036(4) 0.029(4) -0.003(3) -0.001(3) 0.020(4)
C31 0.031(5) 0.038(5) 0.026(4) -0.006(4) -0.001(4) 0.009(4)
C32 0.055(7) 0.040(6) 0.046(6) -0.008(5) 0.007(5) 0.018(5)
C33 0.037(6) 0.072(8) 0.060(7) 0.001(6) -0.007(5) 0.002(6)
C34 0.040(6) 0.057(7) 0.065(7) -0.007(6) 0.005(6) 0.024(5)
C35 0.047(7) 0.053(6) 0.036(5) -0.007(5) -0.003(5) 0.020(5)
C41 0.029(5) 0.022(4) 0.022(4) 0.001(3) 0.004(3) -0.004(3)
C42 0.030(5) 0.027(4) 0.027(4) 0.003(3) 0.003(4) 0.003(4)
C43 0.028(5) 0.036(5) 0.029(4) 0.004(4) 0.004(4) -0.005(4)
C44 0.042(5) 0.034(5) 0.021(4) -0.002(4) 0.005(4) -0.008(4)
C45 0.048(6) 0.024(4) 0.032(5) -0.005(4) 0.010(4) 0.002(4)
C46 0.034(5) 0.026(4) 0.033(5) 0.000(4) 0.006(4) 0.000(4)
C51 0.033(5) 0.023(4) 0.023(4) -0.002(3) 0.003(4) 0.000(4)
C52 0.034(5) 0.024(4) 0.037(5) 0.004(4) 0.008(4) -0.005(4)
C53 0.043(6) 0.024(4) 0.039(5) 0.006(4) 0.006(4) 0.002(4)
C54 0.039(6) 0.036(5) 0.046(6) 0.012(4) 0.007(5) 0.009(4)
C55 0.027(5) 0.037(5) 0.056(6) 0.008(5) -0.004(5) -0.002(4)
C56 0.042(6) 0.026(5) 0.035(5) 0.004(4) -0.001(4) -0.002(4)
N2 0.043(5) 0.022(4) 0.027(4) 0.006(3) 0.012(3) 0.010(3)
C61 0.033(5) 0.023(4) 0.026(4) 0.008(3) 0.009(4) 0.010(4)
C62 0.039(5) 0.019(4) 0.037(5) 0.005(4) 0.016(4) 0.006(4)
C63 0.035(5) 0.024(4) 0.045(5) 0.006(4) 0.011(4) 0.000(4)
C64 0.038(5) 0.030(5) 0.041(5) 0.010(4) 0.011(4) 0.003(4)
C65 0.050(6) 0.026(5) 0.031(5) 0.004(4) 0.015(4) 0.011(4)
B1 0.019(5) 0.077(7) 0.009(4) 0.018(4) 0.002(3) 0.022(5)
F1 0.068(4) 0.078(5) 0.047(3) 0.000(3) 0.009(3) 0.032(4)
F2 0.128(8) 0.200(10) 0.037(4) 0.011(5) 0.012(4) 0.111(7)
F3 0.083(6) 0.148(8) 0.071(5) -0.007(5) -0.024(5) -0.043(6)
F4 0.085(5) 0.073(5) 0.056(4) 0.003(3) 0.001(4) -0.012(4)
C100 0.038(5) 0.030(5) 0.037(5) 0.001(4) 0.005(4) -0.002(4)
Cl3 0.0395(13) 0.0296(11) 0.0502(13) 0.0066(10) 0.0060(11) -0.0032(10)
Cl4 0.0406(15) 0.0488(15) 0.0652(17) 0.0093(13) 0.0084(13) 0.0119(12)
Cl5 0.0422(14) 0.0383(13) 0.0564(15) -0.0084(11) 0.0038(12) -0.0055(11)
C101 0.057(8) 0.117(12) 0.060(8) -0.021(8) -0.029(7) 0.011(8)
Cl6 0.074(2) 0.081(2) 0.085(2) -0.0242(19) 0.0449(19) -0.0090(18)
Cl7 0.117(3) 0.072(2) 0.094(3) 0.0041(19) 0.069(3) 0.004(2)
Cl8 0.092(3) 0.076(2) 0.151(4) -0.057(3) 0.063(3) -0.031(2)

loop_
_atom_type_symbol
_atom_type_description
_atom_type_scat_dispersion_real
_atom_type_scat_dispersion_imag
_atom_type_scat_source
C C 0.0033 0.0016 'International Tables Vol C Tables 4.2.6.8 and 6.1.1.4'
H H 0.0000 0.0000 'International Tables Vol C Tables 4.2.6.8 and 6.1.1.4'
B B 0.0013 0.0007 'International Tables Vol C Tables 4.2.6.8 and 6.1.1.4'
N N 0.0061 0.0033 'International Tables Vol C Tables 4.2.6.8 and 6.1.1.4'
F F 0.0171 0.0103 'International Tables Vol C Tables 4.2.6.8 and 6.1.1.4'
P P 0.1023 0.0942 'International Tables Vol C Tables 4.2.6.8 and 6.1.1.4'
Cu Cu 0.3201 1.2651 'International Tables Vol C Tables 4.2.6.8 and 6.1.1.4'
Au Au -2.0133 8.8022 'International Tables Vol C Tables 4.2.6.8 and 6.1.1.4'
Cl Cl 0.1484 0.1585 'International Tables Vol C Tables 4.2.6.8 and 6.1.1.4'

loop_
_geom_angle_atom_site_label_1
_geom_angle_atom_site_label_2
_geom_angle_atom_site_label_3
_geom_angle
_geom_angle_site_symmetry_1
_geom_angle_site_symmetry_3
_geom_angle_publ_flag
P1 Au1 Cl1 174.10(8) . . y
P1 Au1 Cu1 71.80(6) . . y
Cl1 Au1 Cu1 113.98(6) . . y
P1 Au1 Au2 100.60(6) . . y
Cl1 Au1 Au2 83.76(5) . . y
Cu1 Au1 Au2 60.51(2) . . y
P2 Au2 Cl2 172.97(8) . . y
P2 Au2 Cu1 70.29(6) . . y
Cl2 Au2 Cu1 116.50(6) . . y
P2 Au2 Au1 103.19(6) . . y
Cl2 Au2 Au1 82.64(6) . . y
Cu1 Au2 Au1 58.39(2) . . y
N2 Cu1 N1 176.1(3) . . y
N2 Cu1 Au1 84.0(2) . . y
N1 Cu1 Au1 94.3(2) . . y
N2 Cu1 Au2 91.7(2) . . y
N1 Cu1 Au2 84.4(2) . . y
Au1 Cu1 Au2 61.09(2) . . y
C31 P1 C21 106.5(4) . . ?
C31 P1 C11 102.9(4) . . ?
C21 P1 C11 107.4(4) . . ?
C31 P1 Au1 114.0(3) . . ?
C21 P1 Au1 112.0(3) . . ?
C11 P1 Au1 113.3(4) . . ?
C51 P2 C41 107.8(4) . . ?
C51 P2 C61 106.0(4) . . ?
C41 P2 C61 102.5(4) . . ?
C51 P2 Au2 114.5(3) . . ?
C41 P2 Au2 110.9(3) . . ?
C61 P2 Au2 114.3(3) . . ?
C16 C11 C12 120.1(9) . . ?
C16 C11 P1 120.7(9) . . ?
C12 C11 P1 119.3(7) . . ?
C13 C12 C11 121.2(10) . . ?
C14 C13 C12 117.5(11) . . ?
C13 C14 C15 124.8(11) . . ?
C14 C15 C16 117.5(10) . . ?
C11 C16 C15 118.7(11) . . ?
C22 C21 C26 119.4(8) . . ?
C22 C21 P1 122.9(7) . . ?
C26 C21 P1 117.7(6) . . ?
C21 C22 C23 119.5(8) . . ?
C24 C23 C22 120.5(9) . . ?
C23 C24 C25 119.8(9) . . ?
C26 C25 C24 119.5(9) . . ?
C25 C26 C21 121.1(8) . . ?
C35 N1 C31 118.3(9) . . ?
C35 N1 Cu1 120.6(7) . . ?
C31 N1 Cu1 120.8(6) . . ?
C32 C31 N1 122.0(8) . . ?
C32 C31 P1 123.3(7) . . ?
N1 C31 P1 114.7(7) . . ?
C31 C32 C33 118.9(10) . . ?
C34 C33 C32 118.7(11) . . ?
C33 C34 C35 119.3(10) . . ?
N1 C35 C34 122.7(10) . . ?
C46 C41 C42 120.4(8) . . ?
C46 C41 P2 122.4(6) . . ?
C42 C41 P2 117.1(6) . . ?
C43 C42 C41 120.6(8) . . ?
C42 C43 C44 119.0(8) . . ?
C43 C44 C45 120.8(8) . . ?
C46 C45 C44 120.1(8) . . ?
C45 C46 C41 119.0(8) . . ?
C56 C51 C52 120.2(8) . . ?
C56 C51 P2 118.7(6) . . ?
C52 C51 P2 121.1(7) . . ?
C51 C52 C53 119.7(9) . . ?
C54 C53 C52 120.4(8) . . ?
C53 C54 C55 119.3(9) . . ?
C56 C55 C54 120.1(9) . . ?
C51 C56 C55 120.2(8) . . ?
C61 N2 C65 116.6(8) . . ?
C61 N2 Cu1 121.5(6) . . ?
C65 N2 Cu1 121.9(6) . . ?
N2 C61 C62 121.4(8) . . ?
N2 C61 P2 114.7(7) . . ?
C62 C61 P2 123.8(6) . . ?
C63 C62 C61 120.6(8) . . ?
C64 C63 C62 118.6(9) . . ?
C65 C64 C63 119.4(9) . . ?
C64 C65 N2 123.4(8) . . ?
F3 B1 F1 117.8(9) . . ?
F3 B1 F2 114.7(8) . . ?
F1 B1 F2 106.7(6) . . ?
F3 B1 F4 108.8(6) . . ?
F1 B1 F4 106.9(7) . . ?
F2 B1 F4 100.2(7) . . ?
Cl3 C100 Cl4 111.9(5) . . ?
Cl3 C100 Cl5 109.4(5) . . ?
Cl4 C100 Cl5 110.5(5) . . ?
Cl8 C101 Cl7 111.1(8) . . ?
Cl8 C101 Cl6 112.2(9) . . ?
Cl7 C101 Cl6 111.6(7) . . ?

loop_
_geom_bond_atom_site_label_1
_geom_bond_atom_site_label_2
_geom_bond_distance
_geom_bond_site_symmetry_2
_geom_bond_publ_flag
Au1 P1 2.226(2) . y
Au1 Cl1 2.296(2) . y
Au1 Cu1 2.9827(11) . y
Au1 Au2 3.0658(5) . y
Au2 P2 2.233(2) . y
Au2 Cl2 2.297(2) . y
Au2 Cu1 3.0485(11) . y
Cu1 N2 1.888(8) . y
Cu1 N1 1.892(8) . y
P1 C31 1.814(9) . ?
P1 C21 1.828(9) . ?
P1 C11 1.840(9) . ?
P2 C51 1.820(8) . ?
P2 C41 1.824(8) . ?
P2 C61 1.830(9) . ?
C11 C16 1.382(14) . ?
C11 C12 1.387(14) . ?
C12 C13 1.382(13) . ?
C13 C14 1.352(15) . ?
C14 C15 1.353(17) . ?
C15 C16 1.436(15) . ?
C21 C22 1.380(11) . ?
C21 C26 1.397(12) . ?
C22 C23 1.394(13) . ?
C23 C24 1.386(14) . ?
C24 C25 1.387(14) . ?
C25 C26 1.372(12) . ?
N1 C35 1.332(12) . ?
N1 C31 1.370(11) . ?
C31 C32 1.369(14) . ?
C32 C33 1.411(15) . ?
C33 C34 1.370(15) . ?
C34 C35 1.386(15) . ?
C41 C46 1.383(11) . ?
C41 C42 1.385(11) . ?
C42 C43 1.376(11) . ?
C43 C44 1.380(12) . ?
C44 C45 1.386(12) . ?
C45 C46 1.383(12) . ?
C51 C56 1.374(12) . ?
C51 C52 1.383(11) . ?
C52 C53 1.385(12) . ?
C53 C54 1.384(13) . ?
C54 C55 1.389(13) . ?
C55 C56 1.382(12) . ?
N2 C61 1.360(10) . ?
N2 C65 1.368(11) . ?
C61 C62 1.379(12) . ?
C62 C63 1.373(12) . ?
C63 C64 1.366(12) . ?
C64 C65 1.366(13) . ?
B1 F3 1.246(10) . ?
B1 F1 1.347(9) . ?
B1 F2 1.410(9) . ?
B1 F4 1.438(10) . ?
C100 Cl3 1.750(9) . ?
C100 Cl4 1.757(9) . ?
C100 Cl5 1.779(9) . ?
C101 Cl8 1.718(15) . ?
C101 Cl7 1.736(16) . ?
C101 Cl6 1.737(14) . ?
